data_7719880
loop_
_publ_author_name
'Dallerba, Elena'
'Cameron, Lee'
'Armstrong, Blake I.'
'Ellison, Gaewyn'
'Turner, Eva'
'Innes, Evelyn'
'Strickling, Georgia L.'
'Pangiarella, Joel Ethan'
'O'Conghaile, Peter'
'Nesbit, Michael'
'Moggach, Stephen A.'
'Raiteri, Paolo'
'Stagni, Stefano'
'Pearson, Emma'
'Hackett, Mark'
'Massi, Massimiliano'

_publ_section_title
;
 Methylated regioisomers of Re(I) and Ir(III) tetrazole complexes:
 photophysical properties and optical imaging of brain tissue
;
_journal_name_full 'Dalton Transactions'
_journal_paper_doi 10.1039/D5DT01745A
_journal_year 2025
_chemical_formula_moiety 'C10 H7 Br N5 O3 Re'
_chemical_formula_sum 'C10 H7 Br N5 O3 Re'
_chemical_formula_weight 511.32
_space_group_crystal_system triclinic
_space_group_IT_number 2
_space_group_name_Hall '-P 1'
_space_group_name_H-M_alt 'P -1'
_atom_sites_solution_hydrogens geom
_atom_sites_solution_primary dual
_audit_block_doi 10.5517/ccdc.csd.cc2dlrh8
_audit_creation_date 2022-10-13
_audit_creation_method
;
Olex2 1.3
(compiled 2020.11.12 svn.r5f609507 for OlexSys, GUI svn.r6408)
;
_audit_update_record
;
2022-11-28 deposited with the CCDC.	2025-11-12 downloaded from the CCDC.
;
_cell_angle_alpha 85.7280(10)
_cell_angle_beta 75.6990(10)
_cell_angle_gamma 76.0190(10)
_cell_formula_units_Z 2
_cell_length_a 6.52910(10)
_cell_length_b 8.4564(2)
_cell_length_c 13.0106(2)
_cell_measurement_reflns_used 17079
_cell_measurement_temperature 100.00(10)
_cell_measurement_theta_max 74.0970
_cell_measurement_theta_min 3.4780
_cell_volume 675.38(2)
_computing_cell_refinement 'CrysAlisPro 1.171.41.93a (Rigaku OD, 2020)'
_computing_data_collection 'CrysAlisPro 1.171.41.93a (Rigaku OD, 2020)'
_computing_data_reduction 'CrysAlisPro 1.171.41.93a (Rigaku OD, 2020)'
_computing_molecular_graphics 'Olex2 1.3 (Dolomanov et al., 2009)'
_computing_publication_material 'Olex2 1.3 (Dolomanov et al., 2009)'
_computing_structure_refinement 'SHELXL 2018/3 (Sheldrick, 2015)'
_computing_structure_solution 'SHELXT 2018/2 (Sheldrick, 2018)'
_diffrn_ambient_environment N~2~
_diffrn_ambient_temperature 100.00(10)
_diffrn_detector 'Hybrid Pixel Array Detector'
_diffrn_detector_area_resol_mean 10.0000
_diffrn_detector_type HyPix
_diffrn_measured_fraction_theta_full 0.998
_diffrn_measured_fraction_theta_max 0.961
_diffrn_measurement_details
;
List of Runs (angles in degrees, time in seconds):

  # Type    Start    End  Width  t~exp~   \w     \q     \k     \f   Frames
#--------------------------------------------------------------------------
  1  \w     29.00 122.00   0.50    0.05    --   50.00  74.00 -30.70  186
  2  \w     23.00 119.00   0.50    0.05    --   45.98  77.00-120.00  192
  3  \w     27.00 122.00   0.50    0.05    --   50.00  77.00 -80.00  190
  4  \w     28.00 122.00   0.50    0.05    --   50.00  75.00  85.40  188
  5  \w     23.00 119.00   0.50    0.05    --   45.98  77.00 150.00  192
  6  \w     10.00  43.00   0.50    0.05    --   38.00  89.00 -16.32   66
  7  \w     -8.00  18.00   0.50    0.05    --   26.00 101.00 -30.36   52
  8  \w    -15.00  27.00   0.50    0.05    --   18.00  98.00 110.22   84
  9  \w     46.00 118.00   0.50    0.05    --   45.98 168.00  29.00  144
 10  \w     86.00 118.00   0.50    0.14    --  102.37  61.00-150.00   64
 11  \w     82.00 109.00   0.50    0.05    --   62.00  77.00-128.93   54
 12  \w     39.00  65.00   0.50    0.05    --   62.00  77.00-128.93   52
 13  \w     39.00  65.00   0.50    0.05    --   62.00  77.00   9.61   52
 14  \w     43.00  69.00   0.50    0.05    --   66.00  77.00  48.84   52
 15  \w     77.00 104.00   0.50    0.05    --   54.00  76.00 117.63   54
 16  \w     36.00  69.00   0.50    0.05    --   58.00  77.00 178.47   66
 17  \w     32.00  58.00   0.50    0.05    --   54.00  76.00 117.63   52
 18  \w     37.00  71.00   0.50    0.05    --   54.00  71.00 -14.93   68
 19  \w    135.00 168.00   0.50    0.14    --  102.37  61.00-150.00   66
 20  \w     46.00 152.00   0.50    0.14    --  102.37 168.00  29.00  212
 21  \w     80.00 175.00   0.50    0.14    --  102.37 115.00-114.00  190
 22  \w     30.00  66.00   0.50    0.14    --  102.37 -61.00 150.00   72
 23  \w     40.00 102.00   0.50    0.14    --  102.37 -77.00  30.00  124
 24  \w     31.00  68.00   0.50    0.14    --  102.37 -61.00 -60.00   74
 25  \w     34.00 103.00   0.50    0.14    --  102.37 -94.00 -60.00  138
 26  \w     36.00 103.00   0.50    0.14    --  102.37 -94.00   0.00  134
 27  \w     35.00 120.00   0.50    0.05    --   45.98-168.00  11.00  170
 28  \w     35.00 142.00   0.50    0.14    --  102.37-168.00  11.00  214
 29  \w     30.00 108.00   0.50    0.14    --  102.37-115.00 155.00  156
 30  \w      6.00  89.00   0.50    0.05    --   45.98-115.00 155.00  166
 31  \w    -77.00 -51.00   0.50    0.05    --  -74.00 -76.00-130.66   52
 32  \w    -98.00 -71.00   0.50    0.14    --  -94.00 -76.00-166.92   54
 33  \w    -78.00 -52.00   0.50    0.05    --  -74.00 -75.00 -75.64   52
 34  \w    -82.00 -56.00   0.50    0.14    --  -78.00 -74.00  14.22   52
 35  \w   -101.00 -72.00   0.50    0.14    --  -94.00 -75.00  51.18   58
 36  \w   -145.00-119.00   0.50    0.14    --  -94.00 -75.00  51.18   52
 37  \w    -95.00 -60.00   0.50    0.14    --  -82.00 -74.00 149.46   70
 38  \w   -160.00 -75.00   0.50    0.14    --  -98.00 -76.00 146.50  170
 39  \w   -161.00 -99.00   0.50    0.14    --  -90.00 -74.00 125.96  124
 40  \w    -93.00 -68.00   0.50    0.14    --  -90.00 -74.00 125.96   50
 41  \w   -104.00 -69.00   0.50    0.14    --  -90.00 -72.00 159.80   70
 42  \w   -155.00-108.00   0.50    0.14    --  -90.00 -72.00 159.80   94
 43  \w    -83.00 -57.00   0.50    0.14    --  -78.00 -73.00  72.71   52
 44  \w    -88.00 -54.00   0.50    0.05    --  -74.00 -71.00  89.35   68
 45  \w    -88.00 -62.00   0.50    0.14    --  -82.00 -71.00  40.03   52
 46  \w    -93.00 -67.00   0.50    0.14    --  -86.00 -72.00 -21.27   52
 47  \w    -88.00 -62.00   0.50    0.14    --  -82.00 -71.00 -24.47   52
 48  \w    -93.00 -67.00   0.50    0.14    --  -86.00 -70.00   1.14   52
 49  \w    -97.00 -66.00   0.50    0.14    --  -86.00 -71.00 -52.69   62
 50  \w    -87.00 -61.00   0.50    0.14    --  -82.00 -73.00-134.68   52
 51  \w    -92.00 -66.00   0.50    0.14    --  -86.00 -71.00-142.97   52
 52  \w    -76.00 -50.00   0.50    0.05    --  -70.00 -69.00-118.19   52
 53  \w    -82.00 -48.00   0.50    0.05    --  -66.00 -67.00 -59.87   68
 54  \w   -100.00 -74.00   0.50    0.14    --  -94.00 -69.00 -46.94   52
 55  \w   -159.00-114.00   0.50    0.14    --  -86.00 -70.00   1.14   90
 56  \w   -170.00 -88.00   0.50    0.14    -- -102.37 -66.00 -58.54  164
 57  \w    -84.00 -57.00   0.50    0.05    --  -74.00 -65.00-177.19   54
 58  \w   -159.00 -77.00   0.50    0.14    --  -94.00 -65.00  22.45  164
 59  \w    -84.00 -47.00   0.50    0.05    --  -66.00 -68.00  92.23   74
 60  \w    -83.00 -48.00   0.50    0.05    --  -66.00 -67.00 102.39   70
 61  \w    -75.00 -49.00   0.50    0.05    --  -66.00 -66.00 142.82   52
 62  \w   -160.00 -73.00   0.50    0.14    --  -90.00 -65.00  96.55  174
 63  \w   -147.00-121.00   0.50    0.14    --  -90.00 -64.00  86.06   52
 64  \w   -105.00 -72.00   0.50    0.14    --  -90.00 -64.00  86.06   66
 65  \w    -86.00 -60.00   0.50    0.14    --  -78.00 -64.00 -11.54   52
 66  \w   -110.00 -84.00   0.50    0.14    -- -102.37 -65.00  -5.13   52
 67  \w   -175.00-141.00   0.50    0.14    -- -102.37 -65.00  -5.13   68
 68  \w   -149.00-123.00   0.50    0.14    --  -90.00 -63.00-166.73   52
 69  \w   -104.00 -73.00   0.50    0.14    --  -90.00 -63.00-166.73   62
 70  \w    -92.00 -57.00   0.50    0.05    --  -74.00 -64.00-134.46   70
 71  \w   -167.00 -80.00   0.50    0.14    --  -94.00 -61.00-131.07  174
 72  \w   -158.00-122.00   0.50    0.14    --  -86.00 -61.00  55.60   72
 73  \w    -97.00 -70.00   0.50    0.14    --  -86.00 -61.00  55.60   54
 74  \w   -101.00 -74.00   0.50    0.14    --  -90.00 -59.00  43.82   54
 75  \w   -160.00-105.00   0.50    0.14    --  -90.00 -59.00  43.82  110
 76  \w   -104.00 -69.00   0.50    0.14    --  -86.00 -62.00  93.33   70
 77  \w    -86.00 -59.00   0.50    0.05    --  -74.00 -63.00 154.43   54
 78  \w    -76.00 -50.00   0.50    0.05    --  -66.00 -60.00 167.38   52
 79  \w   -160.00-108.00   0.50    0.14    --  -90.00 -46.00 175.23  104
 80  \w   -116.00 -84.00   0.50    0.14    --  -98.00 -54.00 -47.64   64
 81  \w   -108.00 -67.00   0.50    0.14    --  -82.00 -59.00-107.11   82
 82  \w   -166.00 -79.00   0.50    0.14    --  -94.00 -57.00-114.52  174
 83  \w   -117.00 -46.00   0.50    0.05    --  -45.98-168.00  11.00  142
 84  \w   -152.00 -46.00   0.50    0.14    -- -102.37-168.00  11.00  212
 85  \w   -175.00 -80.00   0.50    0.14    -- -102.37-115.00 155.00  190
 86  \w   -117.00 -31.00   0.50    0.05    --  -45.98 -57.00 120.00  172
 87  \w   -118.00 -23.00   0.50    0.05    --  -45.98 -77.00 -60.00  190
 88  \w   -118.00 -23.00   0.50    0.05    --  -45.98 -77.00-150.00  190
 89  \w   -119.00 -33.00   0.50    0.05    --  -45.98 -37.00 -60.00  172
 90  \w   -120.00 -33.00   0.50    0.05    --  -45.98 -19.00 -30.00  174
 91  \w    -69.00 -38.00   0.50    0.14    -- -102.37  61.00 -90.00   62
 92  \w    -98.00 -32.00   0.50    0.14    -- -102.37 125.00-180.00  132
 93  \w    -72.00 -30.00   0.50    0.14    -- -102.37  61.00  30.00   84
 94  \w    -70.00 -32.00   0.50    0.14    -- -102.37  61.00  90.00   76
 95  \w   -120.00 -34.00   0.50    0.05    --  -45.98 168.00  29.00  172
 96  \w   -107.00 -75.00   0.50    0.14    -- -102.37 108.00 153.99   64
 97  \w    -65.00 -31.00   0.50    0.14    -- -102.37 108.00 153.99   68
 98  \w   -141.00 -34.00   0.50    0.14    -- -102.37 168.00  29.00  214
 99  \w   -108.00 -30.00   0.50    0.14    -- -102.37 115.00-114.00  156
100  \w    -89.00  -6.00   0.50    0.05    --  -45.98 115.00-114.00  166
;
_diffrn_measurement_device 'four-circle diffractometer'
_diffrn_measurement_device_type 'XtaLAB Synergy, Single source at home/near, HyPix'
_diffrn_measurement_method '\w scans'
_diffrn_orient_matrix_type 'CrysAlisPro convention (1999,Acta A55,543-557)'
_diffrn_orient_matrix_UB_11 0.0384910000
_diffrn_orient_matrix_UB_12 -0.0207748000
_diffrn_orient_matrix_UB_13 0.1128758000
_diffrn_orient_matrix_UB_21 -0.2218133000
_diffrn_orient_matrix_UB_22 0.1169808000
_diffrn_orient_matrix_UB_23 0.0422073000
_diffrn_orient_matrix_UB_31 -0.1093196000
_diffrn_orient_matrix_UB_32 -0.1453904000
_diffrn_orient_matrix_UB_33 0.0203185000
_diffrn_radiation_monochromator mirror
_diffrn_radiation_probe x-ray
_diffrn_radiation_type 'Cu K\a'
_diffrn_radiation_wavelength 1.54184
_diffrn_reflns_av_R_equivalents 0.0500
_diffrn_reflns_av_unetI/netI 0.0209
_diffrn_reflns_Laue_measured_fraction_full 0.998
_diffrn_reflns_Laue_measured_fraction_max 0.961
_diffrn_reflns_limit_h_max 8
_diffrn_reflns_limit_h_min -8
_diffrn_reflns_limit_k_max 9
_diffrn_reflns_limit_k_min -10
_diffrn_reflns_limit_l_max 15
_diffrn_reflns_limit_l_min -15
_diffrn_reflns_number 24085
_diffrn_reflns_point_group_measured_fraction_full 0.998
_diffrn_reflns_point_group_measured_fraction_max 0.961
_diffrn_reflns_theta_full 67.684
_diffrn_reflns_theta_max 74.845
_diffrn_reflns_theta_min 3.506
_diffrn_source 'micro-focus sealed X-ray tube'
_diffrn_source_type 'PhotonJet (Cu) X-ray Source'
_exptl_absorpt_coefficient_mu 21.227
_exptl_absorpt_correction_T_max 1.000
_exptl_absorpt_correction_T_min 0.516
_exptl_absorpt_correction_type gaussian
_exptl_absorpt_process_details
;
CrysAlisPro 1.171.41.93a (Rigaku Oxford Diffraction, 2020)
Numerical absorption correction based on gaussian integration over
a multifaceted crystal model
Empirical absorption correction using spherical harmonics,
implemented in SCALE3 ABSPACK scaling algorithm.
;
_exptl_crystal_colour 'clear light yellow'
_exptl_crystal_density_diffrn 2.514
_exptl_crystal_description block
_exptl_crystal_F_000 472
_exptl_crystal_recrystallization_method 'grown from the slow evaporation of acetone from an acetone and water solution'
_exptl_crystal_size_max 0.17
_exptl_crystal_size_mid 0.05
_exptl_crystal_size_min 0.03
_refine_diff_density_max 1.125
_refine_diff_density_min -1.781
_refine_diff_density_rms 0.163
_refine_ls_extinction_coef 0.00077(10)
_refine_ls_extinction_expression Fc^*^=kFc[1+0.001xFc^2^\l^3^/sin(2\q)]^-1/4^
_refine_ls_extinction_method 'SHELXL-2018/3 (Sheldrick 2018)'
_refine_ls_goodness_of_fit_ref 1.144
_refine_ls_hydrogen_treatment constr
_refine_ls_matrix_type full
_refine_ls_number_parameters 183
_refine_ls_number_reflns 2669
_refine_ls_number_restraints 0
_refine_ls_restrained_S_all 1.144
_refine_ls_R_factor_all 0.0281
_refine_ls_R_factor_gt 0.0278
_refine_ls_shift/su_max 0.001
_refine_ls_shift/su_mean 0.000
_refine_ls_structure_factor_coef Fsqd
_refine_ls_weighting_details 'w=1/[\s^2^(Fo^2^)+(0.0378P)^2^+3.0325P] where P=(Fo^2^+2Fc^2^)/3'
_refine_ls_weighting_scheme calc
_refine_ls_wR_factor_gt 0.0724
_refine_ls_wR_factor_ref 0.0727
_reflns_Friedel_coverage 0.000
_reflns_number_gt 2643
_reflns_number_total 2669
_reflns_threshold_expression 'I > 2\s(I)'
_cod_data_source_file d5dt01745a2.cif
_cod_data_source_block mxm545rm
_cod_database_code 7719880
_shelx_shelxl_version_number 2018/3
_chemical_oxdiff_formula 'C10 H7 O3 N5 Br Re'
_chemical_oxdiff_usercomment 'Lee Cameron'
_shelx_space_group_comment
;
The symmetry employed for this shelxl refinement is uniquely defined
by the following loop, which should always be used as a source of
symmetry information in preference to the above space-group names.
They are only intended as comments.
;
_shelx_estimated_absorpt_t_max 0.568
_shelx_estimated_absorpt_t_min 0.123
_reflns_odcompleteness_completeness 100.00
_reflns_odcompleteness_iscentric 1
_reflns_odcompleteness_theta 66.49
_olex2_refinement_description
;
1. Fixed Uiso
 At 1.2 times of:
  All C(H) groups
 At 1.5 times of:
  All C(H,H,H) groups
2.a Aromatic/amide H refined with riding coordinates:
 C7(H7), C10(H10), C8(H8), C9(H9)
2.b Idealised Me refined as rotating group:
 C4(H4A,H4B,H4C)
;
_olex2_submission_special_instructions 'No special instructions were received'
_oxdiff_exptl_absorpt_empirical_details
;
Empirical correction (ABSPACK) includes:
- Absorption correction using spherical harmonics
- Frame scaling
;
_oxdiff_exptl_absorpt_empirical_full_max 1.783
_oxdiff_exptl_absorpt_empirical_full_min 0.743

loop_
_space_group_symop_operation_xyz
'x, y, z'
'-x, -y, -z'

loop_
_atom_site_label
_atom_site_type_symbol
_atom_site_fract_x
_atom_site_fract_y
_atom_site_fract_z
_atom_site_U_iso_or_equiv
_atom_site_adp_type
_atom_site_occupancy
_atom_site_site_symmetry_order
_atom_site_calc_flag
_atom_site_refinement_flags_posn
_atom_site_refinement_flags_adp
_atom_site_refinement_flags_occupancy
_atom_site_disorder_assembly
_atom_site_disorder_group
Re1 Re 0.38312(3) 0.70067(2) 0.73157(2) 0.01733(11) Uani 1 1 d . . . . .
Br1 Br 0.49876(8) 0.71830(7) 0.90721(4) 0.02287(14) Uani 1 1 d . . . . .
O2 O 0.5919(6) 0.9814(4) 0.6303(3) 0.0274(8) Uani 1 1 d . . . . .
O3 O 0.2676(7) 0.6820(5) 0.5224(4) 0.0327(9) Uani 1 1 d . . . . .
O1 O -0.0585(6) 0.9295(5) 0.8259(3) 0.0308(9) Uani 1 1 d . . . . .
N5 N 0.2876(7) 0.4755(5) 0.8044(3) 0.0180(8) Uani 1 1 d . . . . .
N4 N 0.6719(6) 0.5092(5) 0.6934(3) 0.0184(8) Uani 1 1 d . . . . .
N2 N 0.9682(6) 0.3428(5) 0.6438(3) 0.0185(8) Uani 1 1 d . . . . .
N3 N 0.8722(7) 0.4982(5) 0.6353(3) 0.0188(8) Uani 1 1 d . . . . .
N1 N 0.8433(7) 0.2515(5) 0.7034(3) 0.0201(8) Uani 1 1 d . . . . .
C3 C 0.3067(7) 0.6806(6) 0.5940(5) 0.0206(10) Uani 1 1 d . . . . .
C5 C 0.6577(8) 0.3592(6) 0.7345(4) 0.0188(9) Uani 1 1 d . . . . .
C7 C 0.4176(8) 0.1929(6) 0.8489(4) 0.0227(10) Uani 1 1 d . . . . .
H7 H 0.535252 0.100156 0.844679 0.027 Uiso 1 1 calc R U . . .
C10 C 0.0881(8) 0.4657(6) 0.8585(4) 0.0212(10) Uani 1 1 d . . . . .
H10 H -0.027172 0.560045 0.862272 0.025 Uiso 1 1 calc R U . . .
C6 C 0.4492(8) 0.3377(6) 0.7992(4) 0.0176(9) Uani 1 1 d . . . . .
C2 C 0.5094(8) 0.8788(7) 0.6697(4) 0.0238(11) Uani 1 1 d . . . . .
C8 C 0.2094(9) 0.1860(7) 0.9051(4) 0.0261(11) Uani 1 1 d . . . . .
H8 H 0.181834 0.088099 0.940365 0.031 Uiso 1 1 calc R U . . .
C9 C 0.0423(9) 0.3242(7) 0.9091(4) 0.0241(11) Uani 1 1 d . . . . .
H9 H -0.101829 0.321774 0.946231 0.029 Uiso 1 1 calc R U . . .
C4 C 1.1923(8) 0.2751(7) 0.5875(4) 0.0251(11) Uani 1 1 d . . . . .
H4A H 1.248889 0.359332 0.541177 0.038 Uiso 1 1 calc R U . . .
H4B H 1.196834 0.183275 0.544636 0.038 Uiso 1 1 calc R U . . .
H4C H 1.281494 0.237294 0.638965 0.038 Uiso 1 1 calc R U . . .
C1 C 0.1065(8) 0.8461(7) 0.7880(4) 0.0239(11) Uani 1 1 d . . . . .

loop_
_atom_site_aniso_label
_atom_site_aniso_U_11
_atom_site_aniso_U_22
_atom_site_aniso_U_33
_atom_site_aniso_U_23
_atom_site_aniso_U_13
_atom_site_aniso_U_12
Re1 0.01555(14) 0.01775(14) 0.01638(15) -0.00049(9) -0.00277(9) -0.00045(9)
Br1 0.0211(3) 0.0280(3) 0.0191(3) -0.0025(2) -0.0049(2) -0.0040(2)
O2 0.0268(19) 0.0226(18) 0.030(2) 0.0028(16) -0.0008(16) -0.0073(16)
O3 0.030(2) 0.033(2) 0.037(2) -0.0030(18) -0.0027(19) -0.0164(17)
O1 0.0194(19) 0.028(2) 0.034(2) 0.0029(17) 0.0028(16) 0.0043(16)
N5 0.021(2) 0.020(2) 0.0115(18) 0.0002(15) -0.0030(16) -0.0031(16)
N4 0.0168(19) 0.021(2) 0.0159(19) -0.0018(16) -0.0025(16) -0.0021(16)
N2 0.0167(19) 0.020(2) 0.0170(19) -0.0013(15) -0.0049(16) -0.0007(16)
N3 0.0174(19) 0.021(2) 0.0160(19) -0.0013(16) -0.0041(16) -0.0008(16)
N1 0.020(2) 0.022(2) 0.016(2) 0.0005(16) -0.0049(16) -0.0013(16)
C3 0.008(2) 0.020(2) 0.030(3) 0.015(2) -0.002(2) -0.0028(17)
C5 0.021(2) 0.020(2) 0.014(2) -0.0022(18) -0.0047(18) -0.0019(19)
C7 0.025(3) 0.023(2) 0.018(2) -0.0003(19) -0.005(2) -0.002(2)
C10 0.019(2) 0.028(3) 0.016(2) -0.0055(19) -0.0051(19) -0.003(2)
C6 0.020(2) 0.019(2) 0.014(2) -0.0016(18) -0.0044(18) -0.0044(19)
C2 0.021(2) 0.027(3) 0.016(2) -0.007(2) -0.0019(19) 0.007(2)
C8 0.036(3) 0.027(3) 0.018(2) 0.002(2) -0.008(2) -0.012(2)
C9 0.024(2) 0.031(3) 0.018(2) -0.003(2) -0.003(2) -0.009(2)
C4 0.019(2) 0.028(3) 0.022(3) -0.002(2) -0.003(2) 0.003(2)
C1 0.020(2) 0.026(3) 0.025(3) 0.006(2) -0.005(2) -0.005(2)

loop_
_atom_type_symbol
_atom_type_description
_atom_type_scat_dispersion_real
_atom_type_scat_dispersion_imag
_atom_type_scat_source
C C 0.0181 0.0091 'International Tables Vol C Tables 4.2.6.8 and 6.1.1.4'
H H 0.0000 0.0000 'International Tables Vol C Tables 4.2.6.8 and 6.1.1.4'
Br Br -0.6763 1.2805 'International Tables Vol C Tables 4.2.6.8 and 6.1.1.4'
N N 0.0311 0.0180 'International Tables Vol C Tables 4.2.6.8 and 6.1.1.4'
O O 0.0492 0.0322 'International Tables Vol C Tables 4.2.6.8 and 6.1.1.4'
Re Re -5.2083 5.8923 'International Tables Vol C Tables 4.2.6.8 and 6.1.1.4'

loop_
_exptl_crystal_face_index_h
_exptl_crystal_face_index_k
_exptl_crystal_face_index_l
_exptl_crystal_face_perp_dist
-10 -11 -5 0.0500
-10 6 -5 0.0500
-6 -1 18 0.0500
0 -3 -21 0.0010
0 -13 13 0.0190
0 14 12 0.0180
1 2 21 0.0320
11 -3 5 0.0940

loop_
_geom_angle_atom_site_label_1
_geom_angle_atom_site_label_2
_geom_angle_atom_site_label_3
_geom_angle
_geom_angle_site_symmetry_1
_geom_angle_site_symmetry_3
_geom_angle_publ_flag
N5 Re1 Br1 84.52(10) . . ?
N4 Re1 Br1 84.77(11) . . ?
N4 Re1 N5 74.34(15) . . ?
C3 Re1 Br1 177.51(13) . . ?
C3 Re1 N5 95.25(17) . . ?
C3 Re1 N4 92.78(17) . . ?
C2 Re1 Br1 91.45(15) . . ?
C2 Re1 N5 171.37(18) . . ?
C2 Re1 N4 97.74(18) . . ?
C2 Re1 C3 88.5(2) . . ?
C2 Re1 C1 91.9(2) . . ?
C1 Re1 Br1 90.10(16) . . ?
C1 Re1 N5 95.72(19) . . ?
C1 Re1 N4 169.18(19) . . ?
C1 Re1 C3 92.4(2) . . ?
C10 N5 Re1 125.7(3) . . ?
C10 N5 C6 117.2(4) . . ?
C6 N5 Re1 117.0(3) . . ?
N3 N4 Re1 135.3(3) . . ?
N3 N4 C5 107.8(4) . . ?
C5 N4 Re1 116.9(3) . . ?
N3 N2 N1 115.2(4) . . ?
N3 N2 C4 122.3(4) . . ?
N1 N2 C4 122.5(4) . . ?
N2 N3 N4 104.0(4) . . ?
C5 N1 N2 101.9(4) . . ?
O3 C3 Re1 174.5(5) . . ?
N4 C5 C6 118.5(4) . . ?
N1 C5 N4 111.2(4) . . ?
N1 C5 C6 130.2(5) . . ?
C6 C7 H7 120.9 . . ?
C6 C7 C8 118.3(5) . . ?
C8 C7 H7 120.9 . . ?
N5 C10 H10 118.6 . . ?
N5 C10 C9 122.9(5) . . ?
C9 C10 H10 118.6 . . ?
N5 C6 C5 112.9(4) . . ?
N5 C6 C7 123.4(5) . . ?
C7 C6 C5 123.7(4) . . ?
O2 C2 Re1 177.4(4) . . ?
C7 C8 H8 120.5 . . ?
C9 C8 C7 119.0(5) . . ?
C9 C8 H8 120.5 . . ?
C10 C9 C8 119.2(5) . . ?
C10 C9 H9 120.4 . . ?
C8 C9 H9 120.4 . . ?
N2 C4 H4A 109.5 . . ?
N2 C4 H4B 109.5 . . ?
N2 C4 H4C 109.5 . . ?
H4A C4 H4B 109.5 . . ?
H4A C4 H4C 109.5 . . ?
H4B C4 H4C 109.5 . . ?
O1 C1 Re1 177.0(5) . . ?

loop_
_geom_bond_atom_site_label_1
_geom_bond_atom_site_label_2
_geom_bond_distance
_geom_bond_site_symmetry_2
_geom_bond_publ_flag
Re1 Br1 2.6023(6) . ?
Re1 N5 2.219(4) . ?
Re1 N4 2.146(4) . ?
Re1 C3 2.003(6) . ?
Re1 C2 1.920(6) . ?
Re1 C1 1.929(5) . ?
O2 C2 1.153(7) . ?
O3 C3 1.022(7) . ?
O1 C1 1.150(7) . ?
N5 C10 1.338(6) . ?
N5 C6 1.364(6) . ?
N4 N3 1.324(6) . ?
N4 C5 1.355(6) . ?
N2 N3 1.321(6) . ?
N2 N1 1.329(6) . ?
N2 C4 1.461(6) . ?
N1 C5 1.319(6) . ?
C5 C6 1.458(7) . ?
C7 H7 0.9500 . ?
C7 C6 1.377(7) . ?
C7 C8 1.388(8) . ?
C10 H10 0.9500 . ?
C10 C9 1.383(8) . ?
C8 H8 0.9500 . ?
C8 C9 1.387(8) . ?
C9 H9 0.9500 . ?
C4 H4A 0.9800 . ?
C4 H4B 0.9800 . ?
C4 H4C 0.9800 . ?

loop_
_geom_torsion_atom_site_label_1
_geom_torsion_atom_site_label_2
_geom_torsion_atom_site_label_3
_geom_torsion_atom_site_label_4
_geom_torsion
_geom_torsion_site_symmetry_1
_geom_torsion_site_symmetry_2
_geom_torsion_site_symmetry_3
_geom_torsion_site_symmetry_4
_geom_torsion_publ_flag
Re1 N5 C10 C9 -174.8(4) . . . . ?
Re1 N5 C6 C5 -6.7(5) . . . . ?
Re1 N5 C6 C7 174.1(4) . . . . ?
Re1 N4 N3 N2 -178.6(3) . . . . ?
Re1 N4 C5 N1 178.5(3) . . . . ?
Re1 N4 C5 C6 1.2(6) . . . . ?
N5 C10 C9 C8 0.6(8) . . . . ?
N4 C5 C6 N5 3.8(6) . . . . ?
N4 C5 C6 C7 -177.1(5) . . . . ?
N2 N1 C5 N4 0.7(5) . . . . ?
N2 N1 C5 C6 177.6(5) . . . . ?
N3 N4 C5 N1 -0.6(5) . . . . ?
N3 N4 C5 C6 -178.0(4) . . . . ?
N3 N2 N1 C5 -0.6(5) . . . . ?
N1 N2 N3 N4 0.2(5) . . . . ?
N1 C5 C6 N5 -173.0(5) . . . . ?
N1 C5 C6 C7 6.2(8) . . . . ?
C5 N4 N3 N2 0.2(5) . . . . ?
C7 C8 C9 C10 -1.0(8) . . . . ?
C10 N5 C6 C5 177.3(4) . . . . ?
C10 N5 C6 C7 -1.9(7) . . . . ?
C6 N5 C10 C9 0.8(7) . . . . ?
C6 C7 C8 C9 0.0(8) . . . . ?
C8 C7 C6 N5 1.5(8) . . . . ?
C8 C7 C6 C5 -177.6(5) . . . . ?
C4 N2 N3 N4 177.4(4) . . . . ?
C4 N2 N1 C5 -177.7(4) . . . . ?

loop_
_exptl_oxdiff_crystal_face_indexfrac_h
_exptl_oxdiff_crystal_face_indexfrac_k
_exptl_oxdiff_crystal_face_indexfrac_l
_exptl_oxdiff_crystal_face_x
_exptl_oxdiff_crystal_face_y
_exptl_oxdiff_crystal_face_z
-9.9806 -10.9772 -4.9408 -0.7138 0.7212 2.5867
-9.9880 5.9964 -5.0105 -1.0746 2.7055 0.1183
-5.9996 -0.9673 17.5008 1.7646 1.9563 1.1521
0.2103 -3.1245 -21.4252 -2.3454 -1.3165 -0.0040
0.0003 -12.9629 12.5461 1.6855 -0.9869 2.1396
-0.0115 13.8954 12.4358 1.1146 2.1529 -1.7663
1.3882 2.0239 21.1780 2.4019 0.8227 -0.0157
11.0851 -2.7027 5.0957 1.0580 -2.5599 -0.7153
